data_1501474
loop_
_publ_author_name
'Katarzyna Grubel'
'Brynna J. Laughlin'
'Thora R. Maltais'
'Rhett C. Smith'
'Atta M. Arif'
'Lisa M. Berreau'

_publ_section_title
;
 Photochemically-induced dioxygenase-type CO-release reactivity of Group
 12 metal flavonolate complexes
;
_journal_issue 37
_journal_name_full 'Chemical Communications'
_journal_page_first 10431
_journal_page_last 10433
_journal_paper_doi 10.1039/c1cc13961d
_journal_volume 47
_journal_year 2011
_chemical_formula_moiety 'C44 H35 Cd N4 O4, Cl O4, C2 H3 N'
_chemical_formula_sum 'C46 H38 Cd Cl N5 O8'
_chemical_formula_weight 936.66
_chemical_name_systematic
;
?
;
_space_group_IT_number 2
_symmetry_cell_setting triclinic
_symmetry_space_group_name_Hall '-P 1'
_symmetry_space_group_name_H-M 'P -1'
_atom_sites_solution_hydrogens geom
_atom_sites_solution_primary direct
_atom_sites_solution_secondary difmap
_audit_creation_method SHELXL-97
_cell_angle_alpha 102.5400(9)
_cell_angle_beta 116.8087(6)
_cell_angle_gamma 99.7178(9)
_cell_formula_units_Z 2
_cell_length_a 13.2066(2)
_cell_length_b 13.24300(10)
_cell_length_c 14.3060(2)
_cell_measurement_reflns_used 9137
_cell_measurement_temperature 150(1)
_cell_measurement_theta_max 27.485
_cell_measurement_theta_min 1.018
_cell_volume 2075.18(5)
_computing_cell_refinement DENZO-SMN
_computing_data_collection 'Nonius COLLECT'
_computing_data_reduction DENZO-SMN
_computing_molecular_graphics 'WinGX, Ortep3'
_computing_structure_refinement 'SHELXL-97 (Sheldrick, 1997)'
_computing_structure_solution SIR97
_diffrn_ambient_temperature 150(1)
_diffrn_measured_fraction_theta_full 0.997
_diffrn_measured_fraction_theta_max 0.997
_diffrn_measurement_device_type 'Nonius KappaCCD Diffractometer'
_diffrn_measurement_method 'Phi and Omega scan'
_diffrn_radiation_monochromator graphite
_diffrn_radiation_source 'fine-focus sealed tube'
_diffrn_radiation_type MoK\a
_diffrn_radiation_wavelength 0.71073
_diffrn_reflns_av_R_equivalents 0.0202
_diffrn_reflns_av_sigmaI/netI 0.0355
_diffrn_reflns_limit_h_max 17
_diffrn_reflns_limit_h_min -17
_diffrn_reflns_limit_k_max 16
_diffrn_reflns_limit_k_min -17
_diffrn_reflns_limit_l_max 18
_diffrn_reflns_limit_l_min -18
_diffrn_reflns_number 17877
_diffrn_reflns_theta_full 27.47
_diffrn_reflns_theta_max 27.47
_diffrn_reflns_theta_min 2.41
_exptl_absorpt_coefficient_mu 0.652
_exptl_absorpt_correction_T_max 0.9200
_exptl_absorpt_correction_T_min 0.8644
_exptl_absorpt_correction_type multi-scan
_exptl_absorpt_process_details 'DENZO-SMN (Otwinowski & Minor, 1997)'
_exptl_crystal_colour colorless
_exptl_crystal_density_diffrn 1.499
_exptl_crystal_density_method 'not measured'
_exptl_crystal_description prism
_exptl_crystal_F_000 956
_exptl_crystal_size_max 0.23
_exptl_crystal_size_mid 0.20
_exptl_crystal_size_min 0.13
_refine_diff_density_max 0.907
_refine_diff_density_min -1.184
_refine_diff_density_rms 0.066
_refine_ls_extinction_coef 0.0045(4)
_refine_ls_extinction_expression Fc^*^=kFc[1+0.001xFc^2^\l^3^/sin(2\q)]^-1/4^
_refine_ls_extinction_method SHELXL
_refine_ls_goodness_of_fit_ref 1.037
_refine_ls_hydrogen_treatment constr
_refine_ls_matrix_type full
_refine_ls_number_parameters 571
_refine_ls_number_reflns 9483
_refine_ls_number_restraints 0
_refine_ls_restrained_S_all 1.037
_refine_ls_R_factor_all 0.0469
_refine_ls_R_factor_gt 0.0348
_refine_ls_shift/su_max 0.002
_refine_ls_shift/su_mean 0.000
_refine_ls_structure_factor_coef Fsqd
_refine_ls_weighting_details 'calc w=1/[\s^2^(Fo^2^)+(0.0314P)^2^+1.6605P] where P=(Fo^2^+2Fc^2^)/3'
_refine_ls_weighting_scheme calc
_refine_ls_wR_factor_gt 0.0749
_refine_ls_wR_factor_ref 0.0803
_reflns_number_gt 8015
_reflns_number_total 9483
_reflns_threshold_expression >2sigma(I)
_cod_data_source_file c1cc13961d.txt
_cod_data_source_block usu205
_cod_database_code 1501474

loop_
_symmetry_equiv_pos_as_xyz
'x, y, z'
'-x, -y, -z'

loop_
_atom_site_label
_atom_site_type_symbol
_atom_site_fract_x
_atom_site_fract_y
_atom_site_fract_z
_atom_site_U_iso_or_equiv
_atom_site_adp_type
_atom_site_occupancy
_atom_site_symmetry_multiplicity
_atom_site_calc_flag
_atom_site_refinement_flags
_atom_site_disorder_assembly
_atom_site_disorder_group
Cd1 Cd 0.250333(14) 0.219526(13) 0.824474(13) 0.02710(7) Uani 1 1 d . . .
Cl1 Cl 0.08992(6) 0.39491(7) 0.24998(6) 0.0528(2) Uani 1 1 d . . .
O1 O 0.36304(14) 0.15922(12) 0.74267(13) 0.0314(4) Uani 1 1 d . . .
O2 O 0.34803(14) 0.09859(13) 0.86903(13) 0.0328(4) Uani 1 1 d . . .
O3 O 0.47979(15) 0.07149(14) 0.64887(14) 0.0354(4) Uani 1 1 d . . .
O4 O 0.67534(16) 0.16674(15) 0.74501(15) 0.0448(4) Uani 1 1 d . . .
N1 N 0.21487(17) 0.32723(15) 0.71084(15) 0.0298(4) Uani 1 1 d . . .
N2 N 0.12092(16) 0.31304(15) 0.84909(15) 0.0288(4) Uani 1 1 d . . .
N3 N 0.05195(16) 0.08401(15) 0.72429(15) 0.0301(4) Uani 1 1 d . . .
N4 N 0.35278(16) 0.34620(14) 1.01191(14) 0.0254(4) Uani 1 1 d . . .
N5 N 0.8483(5) 0.8937(3) -0.0077(4) 0.193(3) Uani 1 1 d . . .
C1 C 0.2325(2) 0.31226(19) 0.62402(19) 0.0345(5) Uani 1 1 d . . .
H1 H 0.2727 0.2616 0.6134 0.041 Uiso 1 1 calc R . .
C2 C 0.1943(2) 0.3679(2) 0.5496(2) 0.0392(6) Uani 1 1 d . . .
H2 H 0.2079 0.3559 0.4889 0.047 Uiso 1 1 calc R . .
C3 C 0.1360(2) 0.4412(2) 0.5653(2) 0.0408(6) Uani 1 1 d . . .
H3 H 0.1088 0.4804 0.5153 0.049 Uiso 1 1 calc R . .
C4 C 0.1175(2) 0.4571(2) 0.65430(19) 0.0372(6) Uani 1 1 d . . .
H4 H 0.0773 0.5072 0.6662 0.045 Uiso 1 1 calc R . .
C5 C 0.1584(2) 0.39887(18) 0.72628(18) 0.0297(5) Uani 1 1 d . . .
C6 C 0.1468(2) 0.41588(18) 0.82799(18) 0.0306(5) Uani 1 1 d . . .
H6A H 0.2219 0.4675 0.8931 0.037 Uiso 1 1 calc R . .
H6B H 0.0820 0.4484 0.8182 0.037 Uiso 1 1 calc R . .
C7 C -0.0037(2) 0.24507(19) 0.7692(2) 0.0351(5) Uani 1 1 d . . .
H7A H -0.0285 0.2558 0.6965 0.042 Uiso 1 1 calc R . .
H7B H -0.0560 0.2687 0.7959 0.042 Uiso 1 1 calc R . .
C8 C -0.0195(2) 0.1261(2) 0.75399(19) 0.0335(5) Uani 1 1 d . . .
C9 C -0.1068(2) 0.0635(2) 0.7644(2) 0.0428(6) Uani 1 1 d . . .
H9 H -0.1558 0.0953 0.7856 0.051 Uiso 1 1 calc R . .
C10 C -0.1206(2) -0.0465(2) 0.7432(2) 0.0474(7) Uani 1 1 d . . .
H10 H -0.1767 -0.0906 0.7537 0.057 Uiso 1 1 calc R . .
C11 C -0.0527(2) -0.0916(2) 0.7069(2) 0.0416(6) Uani 1 1 d . . .
H11 H -0.0640 -0.1676 0.6889 0.050 Uiso 1 1 calc R . .
C12 C 0.0328(2) -0.02470(18) 0.69680(19) 0.0322(5) Uani 1 1 d . . .
C13 C 0.0993(2) -0.07208(18) 0.64755(19) 0.0320(5) Uani 1 1 d . . .
C14 C 0.1240(2) -0.1689(2) 0.6592(2) 0.0429(6) Uani 1 1 d . . .
H14 H 0.1029 -0.2022 0.7031 0.051 Uiso 1 1 calc R . .
C15 C 0.1790(3) -0.2162(2) 0.6071(3) 0.0509(7) Uani 1 1 d . . .
H15 H 0.1954 -0.2818 0.6154 0.061 Uiso 1 1 calc R . .
C16 C 0.2102(2) -0.1687(2) 0.5432(2) 0.0502(7) Uani 1 1 d . . .
H16 H 0.2479 -0.2016 0.5076 0.060 Uiso 1 1 calc R . .
C17 C 0.1866(2) -0.0732(2) 0.5313(2) 0.0424(6) Uani 1 1 d . . .
H17 H 0.2080 -0.0403 0.4874 0.051 Uiso 1 1 calc R . .
C18 C 0.1315(2) -0.0252(2) 0.58332(18) 0.0335(5) Uani 1 1 d . . .
H18 H 0.1158 0.0406 0.5748 0.040 Uiso 1 1 calc R . .
C19 C 0.1474(2) 0.33438(19) 0.96442(19) 0.0324(5) Uani 1 1 d . . .
H19A H 0.1104 0.2669 0.9713 0.039 Uiso 1 1 calc R . .
H19B H 0.1115 0.3900 0.9823 0.039 Uiso 1 1 calc R . .
C20 C 0.2791(2) 0.37312(18) 1.04684(18) 0.0285(5) Uani 1 1 d . . .
C21 C 0.3197(2) 0.4327(2) 1.15700(19) 0.0370(6) Uani 1 1 d . . .
H21 H 0.2656 0.4514 1.1792 0.044 Uiso 1 1 calc R . .
C22 C 0.4401(2) 0.4637(2) 1.23292(19) 0.0394(6) Uani 1 1 d . . .
H22 H 0.4701 0.5037 1.3086 0.047 Uiso 1 1 calc R . .
C23 C 0.5165(2) 0.43627(19) 1.19788(18) 0.0342(5) Uani 1 1 d . . .
H23 H 0.5995 0.4568 1.2494 0.041 Uiso 1 1 calc R . .
C24 C 0.4712(2) 0.37819(17) 1.08643(18) 0.0268(5) Uani 1 1 d . . .
C25 C 0.5527(2) 0.35343(17) 1.04667(18) 0.0280(5) Uani 1 1 d . . .
C26 C 0.5366(2) 0.36312(17) 0.94630(18) 0.0285(5) Uani 1 1 d . . .
H26 H 0.4716 0.3853 0.9017 0.034 Uiso 1 1 calc R . .
C27 C 0.6152(2) 0.34059(18) 0.9110(2) 0.0357(5) Uani 1 1 d . . .
H27 H 0.6028 0.3460 0.8418 0.043 Uiso 1 1 calc R . .
C28 C 0.7109(2) 0.3104(2) 0.9764(2) 0.0424(6) Uani 1 1 d . . .
H28 H 0.7646 0.2954 0.9522 0.051 Uiso 1 1 calc R . .
C29 C 0.7288(2) 0.3020(2) 1.0768(2) 0.0440(6) Uani 1 1 d . . .
H29 H 0.7954 0.2820 1.1221 0.053 Uiso 1 1 calc R . .
C30 C 0.6503(2) 0.32245(19) 1.1116(2) 0.0372(6) Uani 1 1 d . . .
H30 H 0.6625 0.3155 1.1803 0.045 Uiso 1 1 calc R . .
C31 C 0.38427(18) 0.09934(17) 0.80141(18) 0.0265(5) Uani 1 1 d . . .
C32 C 0.45328(19) 0.02111(17) 0.79138(17) 0.0270(5) Uani 1 1 d . . .
C33 C 0.4696(2) -0.04710(18) 0.85523(19) 0.0314(5) Uani 1 1 d . . .
H33 H 0.4393 -0.0416 0.9045 0.038 Uiso 1 1 calc R . .
C34 C 0.5291(2) -0.1229(2) 0.8484(2) 0.0378(6) Uani 1 1 d . . .
H34 H 0.5419 -0.1667 0.8947 0.045 Uiso 1 1 calc R . .
C35 C 0.5696(2) -0.1345(2) 0.7745(2) 0.0419(6) Uani 1 1 d . . .
H35 H 0.6080 -0.1879 0.7680 0.050 Uiso 1 1 calc R . .
C36 C 0.5542(2) -0.0685(2) 0.7098(2) 0.0396(6) Uani 1 1 d . . .
H36 H 0.5822 -0.0763 0.6588 0.048 Uiso 1 1 calc R . .
C37 C 0.4978(2) 0.00910(19) 0.71944(18) 0.0312(5) Uani 1 1 d . . .
C38 C 0.5747(2) 0.15188(19) 0.67300(19) 0.0325(5) Uani 1 1 d . . .
C39 C 0.5386(2) 0.21914(18) 0.59974(19) 0.0313(5) Uani 1 1 d . . .
C40 C 0.4197(2) 0.2042(2) 0.52692(19) 0.0342(5) Uani 1 1 d . . .
H40 H 0.3590 0.1494 0.5219 0.041 Uiso 1 1 calc R . .
C41 C 0.3899(2) 0.2698(2) 0.4613(2) 0.0394(6) Uani 1 1 d . . .
H41 H 0.3085 0.2597 0.4109 0.047 Uiso 1 1 calc R . .
C42 C 0.4778(3) 0.3493(2) 0.4689(2) 0.0444(6) Uani 1 1 d . . .
H42 H 0.4567 0.3942 0.4240 0.053 Uiso 1 1 calc R . .
C43 C 0.5962(3) 0.3646(2) 0.5410(2) 0.0479(7) Uani 1 1 d . . .
H43 H 0.6564 0.4191 0.5451 0.058 Uiso 1 1 calc R . .
C44 C 0.6273(2) 0.2999(2) 0.6078(2) 0.0400(6) Uani 1 1 d . . .
H44 H 0.7087 0.3110 0.6587 0.048 Uiso 1 1 calc R . .
C45 C 0.8347(3) 0.9735(3) 0.0054(3) 0.0709(10) Uani 1 1 d . . .
C46 C 0.8182(5) 1.0748(3) 0.0165(4) 0.122(2) Uani 1 1 d . . .
H46A H 0.8934 1.1296 0.0423 0.183 Uiso 1 1 calc R . .
H46B H 0.7919 1.0916 0.0705 0.183 Uiso 1 1 calc R . .
H46C H 0.7575 1.0749 -0.0555 0.183 Uiso 1 1 calc R . .
O5 O 0.01056(18) 0.35544(18) 0.28295(18) 0.0564(5) Uani 1 1 d . A .
O6 O 0.19907(17) 0.3717(2) 0.30509(18) 0.0579(6) Uani 1 1 d . A .
O7 O 0.1101(4) 0.4928(5) 0.2460(9) 0.077(3) Uani 0.573(16) 1 d P A 1
O8 O 0.0269(5) 0.3159(8) 0.1298(4) 0.079(3) Uani 0.573(16) 1 d P A 1
O7' O 0.1213(6) 0.5228(6) 0.3300(13) 0.078(4) Uani 0.427(16) 1 d P A 2
O8' O 0.0556(10) 0.4115(17) 0.1546(9) 0.110(8) Uani 0.427(16) 1 d P A 2

loop_
_atom_site_aniso_label
_atom_site_aniso_U_11
_atom_site_aniso_U_22
_atom_site_aniso_U_33
_atom_site_aniso_U_23
_atom_site_aniso_U_13
_atom_site_aniso_U_12
Cd1 0.02484(9) 0.02627(9) 0.02655(10) 0.00531(6) 0.01063(7) 0.01090(6)
Cl1 0.0285(3) 0.0900(6) 0.0599(4) 0.0539(4) 0.0232(3) 0.0247(3)
O1 0.0328(9) 0.0268(8) 0.0324(9) 0.0102(7) 0.0127(7) 0.0144(7)
O2 0.0338(9) 0.0333(9) 0.0317(9) 0.0095(7) 0.0158(7) 0.0149(7)
O3 0.0348(9) 0.0435(10) 0.0331(9) 0.0205(7) 0.0157(8) 0.0187(8)
O4 0.0355(10) 0.0474(11) 0.0409(10) 0.0138(8) 0.0097(9) 0.0176(8)
N1 0.0315(10) 0.0308(10) 0.0236(9) 0.0069(8) 0.0108(8) 0.0136(8)
N2 0.0274(10) 0.0292(10) 0.0257(9) 0.0051(8) 0.0112(8) 0.0113(8)
N3 0.0243(10) 0.0316(10) 0.0277(10) 0.0048(8) 0.0104(8) 0.0077(8)
N4 0.0297(10) 0.0228(9) 0.0226(9) 0.0087(7) 0.0114(8) 0.0095(7)
N5 0.150(4) 0.053(2) 0.161(4) 0.003(2) -0.080(3) 0.039(3)
C1 0.0388(14) 0.0347(13) 0.0275(12) 0.0065(10) 0.0151(11) 0.0158(10)
C2 0.0447(15) 0.0469(15) 0.0244(12) 0.0104(10) 0.0159(11) 0.0172(12)
C3 0.0452(15) 0.0467(15) 0.0234(12) 0.0139(11) 0.0088(11) 0.0201(12)
C4 0.0386(14) 0.0400(13) 0.0268(12) 0.0093(10) 0.0089(11) 0.0223(11)
C5 0.0296(12) 0.0294(11) 0.0237(11) 0.0052(9) 0.0088(9) 0.0126(9)
C6 0.0363(13) 0.0285(11) 0.0256(11) 0.0068(9) 0.0127(10) 0.0181(10)
C7 0.0245(12) 0.0389(13) 0.0341(13) 0.0041(10) 0.0109(10) 0.0137(10)
C8 0.0211(11) 0.0393(13) 0.0287(12) 0.0022(10) 0.0080(10) 0.0080(9)
C9 0.0267(13) 0.0508(16) 0.0397(14) 0.0005(12) 0.0161(11) 0.0067(11)
C10 0.0357(14) 0.0466(16) 0.0473(16) 0.0025(12) 0.0225(13) -0.0043(12)
C11 0.0366(14) 0.0340(13) 0.0427(15) 0.0033(11) 0.0185(12) 0.0012(11)
C12 0.0262(12) 0.0310(12) 0.0277(12) 0.0025(9) 0.0093(10) 0.0038(9)
C13 0.0244(11) 0.0280(11) 0.0288(12) -0.0005(9) 0.0077(10) 0.0037(9)
C14 0.0418(15) 0.0312(13) 0.0434(15) 0.0045(11) 0.0166(12) 0.0074(11)
C15 0.0452(16) 0.0335(14) 0.0538(18) -0.0022(12) 0.0155(14) 0.0147(12)
C16 0.0350(14) 0.0522(17) 0.0396(15) -0.0104(13) 0.0113(12) 0.0139(12)
C17 0.0285(13) 0.0553(16) 0.0257(12) -0.0011(11) 0.0086(10) 0.0060(11)
C18 0.0240(11) 0.0365(13) 0.0238(11) 0.0002(9) 0.0050(9) 0.0050(9)
C19 0.0333(13) 0.0345(12) 0.0308(12) 0.0067(10) 0.0189(11) 0.0116(10)
C20 0.0361(12) 0.0274(11) 0.0246(11) 0.0113(9) 0.0160(10) 0.0105(9)
C21 0.0477(15) 0.0399(13) 0.0285(12) 0.0116(10) 0.0243(12) 0.0105(11)
C22 0.0518(16) 0.0393(14) 0.0207(11) 0.0087(10) 0.0161(11) 0.0078(12)
C23 0.0373(13) 0.0340(12) 0.0220(11) 0.0116(9) 0.0079(10) 0.0070(10)
C24 0.0306(12) 0.0221(10) 0.0240(11) 0.0119(8) 0.0092(9) 0.0076(9)
C25 0.0272(11) 0.0199(10) 0.0277(11) 0.0073(8) 0.0076(9) 0.0053(8)
C26 0.0285(12) 0.0223(10) 0.0272(11) 0.0067(9) 0.0093(9) 0.0066(9)
C27 0.0372(13) 0.0281(12) 0.0370(13) 0.0045(10) 0.0193(11) 0.0057(10)
C28 0.0352(14) 0.0335(13) 0.0506(16) 0.0017(11) 0.0208(12) 0.0110(11)
C29 0.0324(14) 0.0363(14) 0.0478(16) 0.0079(11) 0.0090(12) 0.0157(11)
C30 0.0335(13) 0.0340(13) 0.0339(13) 0.0123(10) 0.0082(11) 0.0113(10)
C31 0.0189(10) 0.0218(10) 0.0250(11) 0.0008(8) 0.0038(9) 0.0044(8)
C32 0.0253(11) 0.0237(10) 0.0227(11) 0.0039(8) 0.0061(9) 0.0087(8)
C33 0.0339(12) 0.0295(12) 0.0277(12) 0.0095(9) 0.0125(10) 0.0120(10)
C34 0.0427(14) 0.0326(13) 0.0370(13) 0.0170(10) 0.0142(12) 0.0197(11)
C35 0.0492(16) 0.0371(14) 0.0395(14) 0.0117(11) 0.0181(12) 0.0278(12)
C36 0.0465(15) 0.0479(15) 0.0317(13) 0.0141(11) 0.0205(12) 0.0284(12)
C37 0.0323(12) 0.0343(12) 0.0244(11) 0.0117(9) 0.0098(10) 0.0154(10)
C38 0.0345(13) 0.0355(12) 0.0290(12) 0.0076(10) 0.0164(11) 0.0174(10)
C39 0.0369(13) 0.0329(12) 0.0292(12) 0.0088(9) 0.0192(10) 0.0172(10)
C40 0.0383(13) 0.0371(13) 0.0311(12) 0.0128(10) 0.0183(11) 0.0170(11)
C41 0.0468(15) 0.0401(14) 0.0310(13) 0.0123(11) 0.0170(12) 0.0204(12)
C42 0.0676(19) 0.0361(14) 0.0365(14) 0.0155(11) 0.0280(14) 0.0230(13)
C43 0.0603(19) 0.0408(15) 0.0512(17) 0.0167(13) 0.0350(15) 0.0137(13)
C44 0.0396(14) 0.0413(14) 0.0399(14) 0.0098(11) 0.0217(12) 0.0142(11)
C45 0.065(2) 0.0474(19) 0.063(2) 0.0116(16) 0.0036(17) 0.0215(16)
C46 0.162(5) 0.051(2) 0.077(3) 0.003(2) 0.003(3) 0.047(3)
O5 0.0430(11) 0.0741(14) 0.0696(14) 0.0358(12) 0.0361(11) 0.0214(10)
O6 0.0362(11) 0.0953(16) 0.0654(14) 0.0510(13) 0.0281(10) 0.0362(11)
O7 0.042(2) 0.054(3) 0.131(9) 0.050(4) 0.031(4) 0.015(2)
O8 0.059(3) 0.124(6) 0.035(2) 0.005(3) 0.022(2) 0.015(3)
O7' 0.042(3) 0.051(4) 0.129(10) 0.028(5) 0.036(4) 0.012(3)
O8' 0.091(8) 0.25(2) 0.065(7) 0.106(12) 0.056(7) 0.117(13)

loop_
_atom_type_symbol
_atom_type_description
_atom_type_scat_dispersion_real
_atom_type_scat_dispersion_imag
_atom_type_scat_source
C C 0.0033 0.0016 'International Tables Vol C Tables 4.2.6.8 and 6.1.1.4'
H H 0.0000 0.0000 'International Tables Vol C Tables 4.2.6.8 and 6.1.1.4'
N N 0.0061 0.0033 'International Tables Vol C Tables 4.2.6.8 and 6.1.1.4'
O O 0.0106 0.0060 'International Tables Vol C Tables 4.2.6.8 and 6.1.1.4'
Cl Cl 0.1484 0.1585 'International Tables Vol C Tables 4.2.6.8 and 6.1.1.4'
Cd Cd -0.8075 1.2024 'International Tables Vol C Tables 4.2.6.8 and 6.1.1.4'

loop_
_geom_angle_atom_site_label_1
_geom_angle_atom_site_label_2
_geom_angle_atom_site_label_3
_geom_angle
_geom_angle_site_symmetry_1
_geom_angle_site_symmetry_3
_geom_angle_publ_flag
O2 Cd1 N1 140.59(6) . . ?
O2 Cd1 N2 146.73(6) . . ?
N1 Cd1 N2 72.65(7) . . ?
O2 Cd1 O1 56.42(6) . . ?
N1 Cd1 O1 84.18(6) . . ?
N2 Cd1 O1 156.65(6) . . ?
O2 Cd1 N4 95.08(6) . . ?
N1 Cd1 N4 105.14(6) . . ?
N2 Cd1 N4 70.54(6) . . ?
O1 Cd1 N4 119.88(6) . . ?
O2 Cd1 N3 94.16(6) . . ?
N1 Cd1 N3 99.30(7) . . ?
N2 Cd1 N3 73.96(6) . . ?
O1 Cd1 N3 107.88(6) . . ?
N4 Cd1 N3 127.72(6) . . ?
O2 Cd1 C31 28.29(6) . . ?
N1 Cd1 C31 112.31(7) . . ?
N2 Cd1 C31 174.24(7) . . ?
O1 Cd1 C31 28.13(6) . . ?
N4 Cd1 C31 110.00(6) . . ?
N3 Cd1 C31 101.90(6) . . ?
O7 Cl1 O8' 59.3(6) . . ?
O7 Cl1 O5 121.6(4) . . ?
O8' Cl1 O5 123.3(5) . . ?
O7 Cl1 O6 110.5(2) . . ?
O8' Cl1 O6 120.8(3) . . ?
O5 Cl1 O6 111.12(13) . . ?
O7 Cl1 O8 107.3(4) . . ?
O8' Cl1 O8 48.0(6) . . ?
O5 Cl1 O8 100.0(3) . . ?
O6 Cl1 O8 104.4(4) . . ?
O7 Cl1 O7' 41.2(3) . . ?
O8' Cl1 O7' 98.5(7) . . ?
O5 Cl1 O7' 90.8(4) . . ?
O6 Cl1 O7' 102.5(3) . . ?
O8 Cl1 O7' 145.0(4) . . ?
C31 O1 Cd1 86.80(13) . . ?
C31 O2 Cd1 94.05(13) . . ?
C38 O3 C37 117.64(18) . . ?
C5 N1 C1 119.0(2) . . ?
C5 N1 Cd1 115.83(15) . . ?
C1 N1 Cd1 124.56(15) . . ?
C19 N2 C6 110.66(17) . . ?
C19 N2 C7 111.21(18) . . ?
C6 N2 C7 111.03(18) . . ?
C19 N2 Cd1 108.18(13) . . ?
C6 N2 Cd1 106.69(13) . . ?
C7 N2 Cd1 108.91(13) . . ?
C8 N3 C12 118.6(2) . . ?
C8 N3 Cd1 108.56(14) . . ?
C12 N3 Cd1 124.13(15) . . ?
C20 N4 C24 118.77(19) . . ?
C20 N4 Cd1 113.58(14) . . ?
C24 N4 Cd1 126.91(14) . . ?
N1 C1 C2 122.4(2) . . ?
N1 C1 H1 118.8 . . ?
C2 C1 H1 118.8 . . ?
C3 C2 C1 118.6(2) . . ?
C3 C2 H2 120.7 . . ?
C1 C2 H2 120.7 . . ?
C2 C3 C4 119.4(2) . . ?
C2 C3 H3 120.3 . . ?
C4 C3 H3 120.3 . . ?
C3 C4 C5 119.2(2) . . ?
C3 C4 H4 120.4 . . ?
C5 C4 H4 120.4 . . ?
N1 C5 C4 121.4(2) . . ?
N1 C5 C6 116.35(19) . . ?
C4 C5 C6 122.2(2) . . ?
N2 C6 C5 111.78(17) . . ?
N2 C6 H6A 109.3 . . ?
C5 C6 H6A 109.3 . . ?
N2 C6 H6B 109.3 . . ?
C5 C6 H6B 109.3 . . ?
H6A C6 H6B 107.9 . . ?
N2 C7 C8 112.10(19) . . ?
N2 C7 H7A 109.2 . . ?
C8 C7 H7A 109.2 . . ?
N2 C7 H7B 109.2 . . ?
C8 C7 H7B 109.2 . . ?
H7A C7 H7B 107.9 . . ?
N3 C8 C9 122.6(2) . . ?
N3 C8 C7 115.8(2) . . ?
C9 C8 C7 121.5(2) . . ?
C10 C9 C8 118.4(2) . . ?
C10 C9 H9 120.8 . . ?
C8 C9 H9 120.8 . . ?
C11 C10 C9 119.6(3) . . ?
C11 C10 H10 120.2 . . ?
C9 C10 H10 120.2 . . ?
C10 C11 C12 119.4(2) . . ?
C10 C11 H11 120.3 . . ?
C12 C11 H11 120.3 . . ?
N3 C12 C11 121.2(2) . . ?
N3 C12 C13 118.0(2) . . ?
C11 C12 C13 120.6(2) . . ?
C18 C13 C14 118.6(2) . . ?
C18 C13 C12 120.7(2) . . ?
C14 C13 C12 120.6(2) . . ?
C15 C14 C13 120.2(3) . . ?
C15 C14 H14 119.9 . . ?
C13 C14 H14 119.9 . . ?
C16 C15 C14 120.6(3) . . ?
C16 C15 H15 119.7 . . ?
C14 C15 H15 119.7 . . ?
C15 C16 C17 119.7(3) . . ?
C15 C16 H16 120.1 . . ?
C17 C16 H16 120.1 . . ?
C16 C17 C18 120.1(3) . . ?
C16 C17 H17 119.9 . . ?
C18 C17 H17 119.9 . . ?
C13 C18 C17 120.8(2) . . ?
C13 C18 H18 119.6 . . ?
C17 C18 H18 119.6 . . ?
N2 C19 C20 112.55(18) . . ?
N2 C19 H19A 109.1 . . ?
C20 C19 H19A 109.1 . . ?
N2 C19 H19B 109.1 . . ?
C20 C19 H19B 109.1 . . ?
H19A C19 H19B 107.8 . . ?
N4 C20 C21 122.5(2) . . ?
N4 C20 C19 118.44(19) . . ?
C21 C20 C19 119.0(2) . . ?
C22 C21 C20 118.5(2) . . ?
C22 C21 H21 120.7 . . ?
C20 C21 H21 120.7 . . ?
C23 C22 C21 119.4(2) . . ?
C23 C22 H22 120.3 . . ?
C21 C22 H22 120.3 . . ?
C22 C23 C24 119.7(2) . . ?
C22 C23 H23 120.2 . . ?
C24 C23 H23 120.2 . . ?
N4 C24 C23 121.1(2) . . ?
N4 C24 C25 118.65(19) . . ?
C23 C24 C25 120.2(2) . . ?
C26 C25 C30 118.6(2) . . ?
C26 C25 C24 121.3(2) . . ?
C30 C25 C24 120.1(2) . . ?
C27 C26 C25 120.4(2) . . ?
C27 C26 H26 119.8 . . ?
C25 C26 H26 119.8 . . ?
C28 C27 C26 120.1(2) . . ?
C28 C27 H27 120.0 . . ?
C26 C27 H27 120.0 . . ?
C27 C28 C29 120.2(2) . . ?
C27 C28 H28 119.9 . . ?
C29 C28 H28 119.9 . . ?
C30 C29 C28 120.1(2) . . ?
C30 C29 H29 120.0 . . ?
C28 C29 H29 120.0 . . ?
C29 C30 C25 120.7(2) . . ?
C29 C30 H30 119.7 . . ?
C25 C30 H30 119.7 . . ?
O1 C31 O2 122.7(2) . . ?
O1 C31 C32 120.6(2) . . ?
O2 C31 C32 116.7(2) . . ?
O1 C31 Cd1 65.06(11) . . ?
O2 C31 Cd1 57.65(11) . . ?
C32 C31 Cd1 173.43(16) . . ?
C37 C32 C33 117.2(2) . . ?
C37 C32 C31 124.7(2) . . ?
C33 C32 C31 118.0(2) . . ?
C34 C33 C32 121.4(2) . . ?
C34 C33 H33 119.3 . . ?
C32 C33 H33 119.3 . . ?
C35 C34 C33 119.9(2) . . ?
C35 C34 H34 120.0 . . ?
C33 C34 H34 120.0 . . ?
C34 C35 C36 120.0(2) . . ?
C34 C35 H35 120.0 . . ?
C36 C35 H35 120.0 . . ?
C35 C36 C37 119.8(2) . . ?
C35 C36 H36 120.1 . . ?
C37 C36 H36 120.1 . . ?
C36 C37 C32 121.7(2) . . ?
C36 C37 O3 117.9(2) . . ?
C32 C37 O3 120.3(2) . . ?
O4 C38 O3 123.9(2) . . ?
O4 C38 C39 124.9(2) . . ?
O3 C38 C39 111.2(2) . . ?
C40 C39 C44 120.2(2) . . ?
C40 C39 C38 121.4(2) . . ?
C44 C39 C38 118.4(2) . . ?
C39 C40 C41 119.5(2) . . ?
C39 C40 H40 120.2 . . ?
C41 C40 H40 120.2 . . ?
C42 C41 C40 120.2(3) . . ?
C42 C41 H41 119.9 . . ?
C40 C41 H41 119.9 . . ?
C41 C42 C43 120.6(2) . . ?
C41 C42 H42 119.7 . . ?
C43 C42 H42 119.7 . . ?
C42 C43 C44 119.8(3) . . ?
C42 C43 H43 120.1 . . ?
C44 C43 H43 120.1 . . ?
C39 C44 C43 119.7(3) . . ?
C39 C44 H44 120.2 . . ?
C43 C44 H44 120.2 . . ?
N5 C45 C46 176.4(7) . . ?
C45 C46 H46A 109.5 . . ?
C45 C46 H46B 109.5 . . ?
H46A C46 H46B 109.5 . . ?
C45 C46 H46C 109.5 . . ?
H46A C46 H46C 109.5 . . ?
H46B C46 H46C 109.5 . . ?

loop_
_geom_bond_atom_site_label_1
_geom_bond_atom_site_label_2
_geom_bond_distance
_geom_bond_site_symmetry_2
_geom_bond_publ_flag
Cd1 O2 2.2439(16) . ?
Cd1 N1 2.3328(19) . ?
Cd1 N2 2.3762(18) . ?
Cd1 O1 2.4062(16) . ?
Cd1 N4 2.4172(17) . ?
Cd1 N3 2.4592(18) . ?
Cd1 C31 2.649(2) . ?
Cl1 O7 1.298(4) . ?
Cl1 O8' 1.312(6) . ?
Cl1 O5 1.401(2) . ?
Cl1 O6 1.4228(19) . ?
Cl1 O8 1.542(5) . ?
Cl1 O7' 1.687(11) . ?
O1 C31 1.251(3) . ?
O2 C31 1.259(3) . ?
O3 C38 1.351(3) . ?
O3 C37 1.404(3) . ?
O4 C38 1.206(3) . ?
N1 C5 1.342(3) . ?
N1 C1 1.344(3) . ?
N2 C19 1.472(3) . ?
N2 C6 1.476(3) . ?
N2 C7 1.477(3) . ?
N3 C8 1.349(3) . ?
N3 C12 1.354(3) . ?
N4 C20 1.342(3) . ?
N4 C24 1.356(3) . ?
N5 C45 1.092(5) . ?
C1 C2 1.383(3) . ?
C1 H1 0.9500 . ?
C2 C3 1.378(4) . ?
C2 H2 0.9500 . ?
C3 C4 1.381(4) . ?
C3 H3 0.9500 . ?
C4 C5 1.389(3) . ?
C4 H4 0.9500 . ?
C5 C6 1.503(3) . ?
C6 H6A 0.9900 . ?
C6 H6B 0.9900 . ?
C7 C8 1.508(3) . ?
C7 H7A 0.9900 . ?
C7 H7B 0.9900 . ?
C8 C9 1.387(4) . ?
C9 C10 1.384(4) . ?
C9 H9 0.9500 . ?
C10 C11 1.378(4) . ?
C10 H10 0.9500 . ?
C11 C12 1.395(3) . ?
C11 H11 0.9500 . ?
C12 C13 1.488(3) . ?
C13 C18 1.386(3) . ?
C13 C14 1.400(4) . ?
C14 C15 1.385(4) . ?
C14 H14 0.9500 . ?
C15 C16 1.379(5) . ?
C15 H15 0.9500 . ?
C16 C17 1.380(4) . ?
C16 H16 0.9500 . ?
C17 C18 1.388(3) . ?
C17 H17 0.9500 . ?
C18 H18 0.9500 . ?
C19 C20 1.505(3) . ?
C19 H19A 0.9900 . ?
C19 H19B 0.9900 . ?
C20 C21 1.396(3) . ?
C21 C22 1.380(4) . ?
C21 H21 0.9500 . ?
C22 C23 1.379(4) . ?
C22 H22 0.9500 . ?
C23 C24 1.394(3) . ?
C23 H23 0.9500 . ?
C24 C25 1.476(3) . ?
C25 C26 1.392(3) . ?
C25 C30 1.398(3) . ?
C26 C27 1.389(3) . ?
C26 H26 0.9500 . ?
C27 C28 1.378(4) . ?
C27 H27 0.9500 . ?
C28 C29 1.381(4) . ?
C28 H28 0.9500 . ?
C29 C30 1.378(4) . ?
C29 H29 0.9500 . ?
C30 H30 0.9500 . ?
C31 C32 1.515(3) . ?
C32 C37 1.392(3) . ?
C32 C33 1.394(3) . ?
C33 C34 1.389(3) . ?
C33 H33 0.9500 . ?
C34 C35 1.376(4) . ?
C34 H34 0.9500 . ?
C35 C36 1.379(4) . ?
C35 H35 0.9500 . ?
C36 C37 1.385(3) . ?
C36 H36 0.9500 . ?
C38 C39 1.489(3) . ?
C39 C40 1.386(3) . ?
C39 C44 1.390(4) . ?
C40 C41 1.389(3) . ?
C40 H40 0.9500 . ?
C41 C42 1.376(4) . ?
C41 H41 0.9500 . ?
C42 C43 1.377(4) . ?
C42 H42 0.9500 . ?
C43 C44 1.391(4) . ?
C43 H43 0.9500 . ?
C44 H44 0.9500 . ?
C45 C46 1.381(5) . ?
C46 H46A 0.9800 . ?
C46 H46B 0.9800 . ?
C46 H46C 0.9800 . ?

loop_
_geom_torsion_atom_site_label_1
_geom_torsion_atom_site_label_2
_geom_torsion_atom_site_label_3
_geom_torsion_atom_site_label_4
_geom_torsion
_geom_torsion_site_symmetry_1
_geom_torsion_site_symmetry_2
_geom_torsion_site_symmetry_3
_geom_torsion_site_symmetry_4
_geom_torsion_publ_flag
O2 Cd1 O1 C31 1.22(11) . . . . ?
N1 Cd1 O1 C31 -179.65(13) . . . . ?
N2 Cd1 O1 C31 -172.58(15) . . . . ?
N4 Cd1 O1 C31 76.22(13) . . . . ?
N3 Cd1 O1 C31 -81.73(13) . . . . ?
N1 Cd1 O2 C31 -2.57(17) . . . . ?
N2 Cd1 O2 C31 174.31(12) . . . . ?
O1 Cd1 O2 C31 -1.21(11) . . . . ?
N4 Cd1 O2 C31 -123.99(13) . . . . ?
N3 Cd1 O2 C31 107.52(13) . . . . ?
O2 Cd1 N1 C5 -171.89(14) . . . . ?
N2 Cd1 N1 C5 9.90(15) . . . . ?
O1 Cd1 N1 C5 -173.03(16) . . . . ?
N4 Cd1 N1 C5 -53.60(17) . . . . ?
N3 Cd1 N1 C5 79.76(16) . . . . ?
C31 Cd1 N1 C5 -173.21(15) . . . . ?
O2 Cd1 N1 C1 17.3(2) . . . . ?
N2 Cd1 N1 C1 -161.0(2) . . . . ?
O1 Cd1 N1 C1 16.12(18) . . . . ?
N4 Cd1 N1 C1 135.54(18) . . . . ?
N3 Cd1 N1 C1 -91.10(19) . . . . ?
C31 Cd1 N1 C1 15.9(2) . . . . ?
O2 Cd1 N2 C19 34.4(2) . . . . ?
N1 Cd1 N2 C19 -147.63(15) . . . . ?
O1 Cd1 N2 C19 -155.00(14) . . . . ?
N4 Cd1 N2 C19 -34.01(13) . . . . ?
N3 Cd1 N2 C19 106.95(15) . . . . ?
C31 Cd1 N2 C19 62.4(7) . . . . ?
O2 Cd1 N2 C6 153.53(13) . . . . ?
N1 Cd1 N2 C6 -28.54(13) . . . . ?
O1 Cd1 N2 C6 -35.9(2) . . . . ?
N4 Cd1 N2 C6 85.07(13) . . . . ?
N3 Cd1 N2 C6 -133.97(14) . . . . ?
C31 Cd1 N2 C6 -178.5(6) . . . . ?
O2 Cd1 N2 C7 -86.56(18) . . . . ?
N1 Cd1 N2 C7 91.37(15) . . . . ?
O1 Cd1 N2 C7 84.0(2) . . . . ?
N4 Cd1 N2 C7 -155.02(16) . . . . ?
N3 Cd1 N2 C7 -14.05(15) . . . . ?
C31 Cd1 N2 C7 -58.6(7) . . . . ?
O2 Cd1 N3 C8 135.80(16) . . . . ?
N1 Cd1 N3 C8 -81.37(16) . . . . ?
N2 Cd1 N3 C8 -12.56(15) . . . . ?
O1 Cd1 N3 C8 -168.20(15) . . . . ?
N4 Cd1 N3 C8 36.10(18) . . . . ?
C31 Cd1 N3 C8 163.31(16) . . . . ?
O2 Cd1 N3 C12 -11.10(18) . . . . ?
N1 Cd1 N3 C12 131.73(18) . . . . ?
N2 Cd1 N3 C12 -159.46(19) . . . . ?
O1 Cd1 N3 C12 44.89(19) . . . . ?
N4 Cd1 N3 C12 -110.80(18) . . . . ?
C31 Cd1 N3 C12 16.41(19) . . . . ?
O2 Cd1 N4 C20 -126.31(14) . . . . ?
N1 Cd1 N4 C20 87.84(15) . . . . ?
N2 Cd1 N4 C20 22.88(14) . . . . ?
O1 Cd1 N4 C20 179.80(13) . . . . ?
N3 Cd1 N4 C20 -27.06(17) . . . . ?
C31 Cd1 N4 C20 -151.03(14) . . . . ?
O2 Cd1 N4 C24 43.63(17) . . . . ?
N1 Cd1 N4 C24 -102.22(17) . . . . ?
N2 Cd1 N4 C24 -167.18(18) . . . . ?
O1 Cd1 N4 C24 -10.26(19) . . . . ?
N3 Cd1 N4 C24 142.89(16) . . . . ?
C31 Cd1 N4 C24 18.91(18) . . . . ?
C5 N1 C1 C2 -0.2(4) . . . . ?
Cd1 N1 C1 C2 170.43(19) . . . . ?
N1 C1 C2 C3 0.0(4) . . . . ?
C1 C2 C3 C4 0.1(4) . . . . ?
C2 C3 C4 C5 0.1(4) . . . . ?
C1 N1 C5 C4 0.3(3) . . . . ?
Cd1 N1 C5 C4 -171.06(18) . . . . ?
C1 N1 C5 C6 -177.1(2) . . . . ?
Cd1 N1 C5 C6 11.5(3) . . . . ?
C3 C4 C5 N1 -0.3(4) . . . . ?
C3 C4 C5 C6 176.9(2) . . . . ?
C19 N2 C6 C5 161.96(19) . . . . ?
C7 N2 C6 C5 -74.0(2) . . . . ?
Cd1 N2 C6 C5 44.5(2) . . . . ?
N1 C5 C6 N2 -39.4(3) . . . . ?
C4 C5 C6 N2 143.3(2) . . . . ?
C19 N2 C7 C8 -81.1(2) . . . . ?
C6 N2 C7 C8 155.19(19) . . . . ?
Cd1 N2 C7 C8 38.0(2) . . . . ?
C12 N3 C8 C9 4.3(3) . . . . ?
Cd1 N3 C8 C9 -144.7(2) . . . . ?
C12 N3 C8 C7 -172.4(2) . . . . ?
Cd1 N3 C8 C7 38.6(2) . . . . ?
N2 C7 C8 N3 -54.9(3) . . . . ?
N2 C7 C8 C9 128.4(2) . . . . ?
N3 C8 C9 C10 -0.1(4) . . . . ?
C7 C8 C9 C10 176.4(2) . . . . ?
C8 C9 C10 C11 -3.5(4) . . . . ?
C9 C10 C11 C12 2.8(4) . . . . ?
C8 N3 C12 C11 -4.9(3) . . . . ?
Cd1 N3 C12 C11 138.9(2) . . . . ?
C8 N3 C12 C13 170.7(2) . . . . ?
Cd1 N3 C12 C13 -45.5(3) . . . . ?
C10 C11 C12 N3 1.4(4) . . . . ?
C10 C11 C12 C13 -174.1(2) . . . . ?
N3 C12 C13 C18 -30.8(3) . . . . ?
C11 C12 C13 C18 144.9(2) . . . . ?
N3 C12 C13 C14 153.3(2) . . . . ?
C11 C12 C13 C14 -31.0(3) . . . . ?
C18 C13 C14 C15 -0.2(4) . . . . ?
C12 C13 C14 C15 175.8(2) . . . . ?
C13 C14 C15 C16 0.0(4) . . . . ?
C14 C15 C16 C17 0.1(4) . . . . ?
C15 C16 C17 C18 0.0(4) . . . . ?
C14 C13 C18 C17 0.3(3) . . . . ?
C12 C13 C18 C17 -175.7(2) . . . . ?
C16 C17 C18 C13 -0.1(4) . . . . ?
C6 N2 C19 C20 -73.4(2) . . . . ?
C7 N2 C19 C20 162.71(19) . . . . ?
Cd1 N2 C19 C20 43.2(2) . . . . ?
C24 N4 C20 C21 -0.1(3) . . . . ?
Cd1 N4 C20 C21 170.74(18) . . . . ?
C24 N4 C20 C19 -178.14(19) . . . . ?
Cd1 N4 C20 C19 -7.3(2) . . . . ?
N2 C19 C20 N4 -24.7(3) . . . . ?
N2 C19 C20 C21 157.1(2) . . . . ?
N4 C20 C21 C22 -0.8(4) . . . . ?
C19 C20 C21 C22 177.2(2) . . . . ?
C20 C21 C22 C23 0.7(4) . . . . ?
C21 C22 C23 C24 0.4(4) . . . . ?
C20 N4 C24 C23 1.2(3) . . . . ?
Cd1 N4 C24 C23 -168.32(16) . . . . ?
C20 N4 C24 C25 -176.87(19) . . . . ?
Cd1 N4 C24 C25 13.7(3) . . . . ?
C22 C23 C24 N4 -1.3(3) . . . . ?
C22 C23 C24 C25 176.7(2) . . . . ?
N4 C24 C25 C26 40.3(3) . . . . ?
C23 C24 C25 C26 -137.7(2) . . . . ?
N4 C24 C25 C30 -141.5(2) . . . . ?
C23 C24 C25 C30 40.4(3) . . . . ?
C30 C25 C26 C27 1.1(3) . . . . ?
C24 C25 C26 C27 179.3(2) . . . . ?
C25 C26 C27 C28 -1.2(3) . . . . ?
C26 C27 C28 C29 0.3(4) . . . . ?
C27 C28 C29 C30 0.8(4) . . . . ?
C28 C29 C30 C25 -0.9(4) . . . . ?
C26 C25 C30 C29 0.0(3) . . . . ?
C24 C25 C30 C29 -178.2(2) . . . . ?
Cd1 O1 C31 O2 -2.2(2) . . . . ?
Cd1 O1 C31 C32 176.18(17) . . . . ?
Cd1 O2 C31 O1 2.3(2) . . . . ?
Cd1 O2 C31 C32 -176.08(15) . . . . ?
O2 Cd1 C31 O1 -177.9(2) . . . . ?
N1 Cd1 C31 O1 0.38(14) . . . . ?
N2 Cd1 C31 O1 149.3(6) . . . . ?
N4 Cd1 C31 O1 -116.35(12) . . . . ?
N3 Cd1 C31 O1 105.74(12) . . . . ?
N1 Cd1 C31 O2 178.23(12) . . . . ?
N2 Cd1 C31 O2 -32.8(7) . . . . ?
O1 Cd1 C31 O2 177.9(2) . . . . ?
N4 Cd1 C31 O2 61.51(13) . . . . ?
N3 Cd1 C31 O2 -76.40(13) . . . . ?
O2 Cd1 C31 C32 32.2(13) . . . . ?
N1 Cd1 C31 C32 -149.5(13) . . . . ?
N2 Cd1 C31 C32 -0.6(17) . . . . ?
O1 Cd1 C31 C32 -149.9(14) . . . . ?
N4 Cd1 C31 C32 93.8(13) . . . . ?
N3 Cd1 C31 C32 -44.2(13) . . . . ?
O1 C31 C32 C37 0.2(3) . . . . ?
O2 C31 C32 C37 178.6(2) . . . . ?
Cd1 C31 C32 C37 148.3(12) . . . . ?
O1 C31 C32 C33 -177.1(2) . . . . ?
O2 C31 C32 C33 1.3(3) . . . . ?
Cd1 C31 C32 C33 -29.0(14) . . . . ?
C37 C32 C33 C34 0.8(3) . . . . ?
C31 C32 C33 C34 178.3(2) . . . . ?
C32 C33 C34 C35 -2.4(4) . . . . ?
C33 C34 C35 C36 2.0(4) . . . . ?
C34 C35 C36 C37 -0.1(4) . . . . ?
C35 C36 C37 C32 -1.5(4) . . . . ?
C35 C36 C37 O3 -177.5(2) . . . . ?
C33 C32 C37 C36 1.1(3) . . . . ?
C31 C32 C37 C36 -176.2(2) . . . . ?
C33 C32 C37 O3 177.0(2) . . . . ?
C31 C32 C37 O3 -0.3(3) . . . . ?
C38 O3 C37 C36 -76.1(3) . . . . ?
C38 O3 C37 C32 107.9(2) . . . . ?
C37 O3 C38 O4 6.9(3) . . . . ?
C37 O3 C38 C39 -172.83(18) . . . . ?
O4 C38 C39 C40 -173.0(2) . . . . ?
O3 C38 C39 C40 6.8(3) . . . . ?
O4 C38 C39 C44 5.4(3) . . . . ?
O3 C38 C39 C44 -174.8(2) . . . . ?
C44 C39 C40 C41 0.6(3) . . . . ?
C38 C39 C40 C41 179.0(2) . . . . ?
C39 C40 C41 C42 -0.3(4) . . . . ?
C40 C41 C42 C43 0.3(4) . . . . ?
C41 C42 C43 C44 -0.8(4) . . . . ?
C40 C39 C44 C43 -1.1(4) . . . . ?
C38 C39 C44 C43 -179.5(2) . . . . ?
C42 C43 C44 C39 1.2(4) . . . . ?
